data_7232014
loop_
_publ_author_name
'Adonin, Sergey A.'
'Bondarenko, Mikhail A.'
'Novikov, Alexander S.'
'Abramov, Pavel A.'
'Plyusnin, Pavel E.'
'Sokolov, Maxim N.'
'Fedin, Vladimir P.'

_publ_section_title
;
 Halogen bonding-assisted assembly of bromoantimonate(v) and
 polybromide-bromoantimonate-based frameworks
;
_journal_issue 5
_journal_name_full CrystEngComm
_journal_page_first 850
_journal_paper_doi 10.1039/C8CE01944D
_journal_volume 21
_journal_year 2019
_chemical_formula_sum 'C24 H22 Br11 N2 Sb'
_chemical_formula_weight 1339.19
_space_group_crystal_system monoclinic
_space_group_IT_number 14
_space_group_name_Hall '-P 2ybc'
_space_group_name_H-M_alt 'P 1 21/c 1'
_symmetry_space_group_name_Hall '-P 2ybc'
_symmetry_space_group_name_H-M 'P 1 21/c 1'
_atom_sites_solution_hydrogens geom
_atom_sites_solution_primary direct
_atom_sites_solution_secondary difmap
_audit_creation_method SHELXL-2017/1
_audit_update_record
;
2018-10-27 deposited with the CCDC.
2018-12-17 downloaded from the CCDC.
;
_cell_angle_alpha 90
_cell_angle_beta 98.887(4)
_cell_angle_gamma 90
_cell_formula_units_Z 2
_cell_length_a 8.6483(4)
_cell_length_b 15.1885(9)
_cell_length_c 13.3520(5)
_cell_measurement_reflns_used 2725
_cell_measurement_temperature 130(2)
_cell_measurement_theta_max 28.4910
_cell_measurement_theta_min 3.7370
_cell_volume 1732.79(15)
_computing_cell_refinement 'CrysAlisPro 1.171.38.41 (Rigaku OD, 2015)'
_computing_data_collection 'CrysAlisPro 1.171.38.41 (Rigaku OD, 2015)'
_computing_data_reduction 'CrysAlisPro 1.171.38.41 (Rigaku OD, 2015)'
_computing_molecular_graphics 'ShelXle (H\"ubschle, 2011)'
_computing_publication_material 'CIFTAB-2014 (Sheldrick, 2014)'
_computing_structure_refinement 'SHELXL-2014 (Sheldrick, 2014)'
_computing_structure_solution 'SHELXS-2014 (Sheldrick, 2014)'
_diffrn_ambient_temperature 130(2)
_diffrn_detector 'CCD plate'
_diffrn_detector_area_resol_mean 10.6168
_diffrn_detector_type AtlasS2
_diffrn_measured_fraction_theta_full 0.996
_diffrn_measured_fraction_theta_max 0.835
_diffrn_measurement_device 'four-circle diffractometer'
_diffrn_measurement_device_type 'New Xcalibur, AtlasS2'
_diffrn_measurement_method '\w scans'
_diffrn_radiation_monochromator graphite
_diffrn_radiation_probe x-ray
_diffrn_radiation_source 'fine-focus sealed tube'
_diffrn_radiation_type MoK\a
_diffrn_radiation_wavelength 0.71073
_diffrn_reflns_av_R_equivalents 0.0259
_diffrn_reflns_av_unetI/netI 0.0391
_diffrn_reflns_Laue_measured_fraction_full 0.996
_diffrn_reflns_Laue_measured_fraction_max 0.835
_diffrn_reflns_limit_h_max 11
_diffrn_reflns_limit_h_min -7
_diffrn_reflns_limit_k_max 13
_diffrn_reflns_limit_k_min -20
_diffrn_reflns_limit_l_max 18
_diffrn_reflns_limit_l_min -16
_diffrn_reflns_number 8438
_diffrn_reflns_point_group_measured_fraction_full 0.996
_diffrn_reflns_point_group_measured_fraction_max 0.835
_diffrn_reflns_theta_full 25.500
_diffrn_reflns_theta_max 28.899
_diffrn_reflns_theta_min 3.318
_diffrn_source 'sealed X-ray tube'
_exptl_absorpt_coefficient_mu 13.498
_exptl_absorpt_correction_T_max 1.00000
_exptl_absorpt_correction_T_min 0.54625
_exptl_absorpt_correction_type multi-scan
_exptl_absorpt_process_details
;
CrysAlisPro 1.171.38.41 (Rigaku Oxford Diffraction, 2015)
Empirical absorption correction using spherical harmonics,
implemented in SCALE3 ABSPACK scaling algorithm.
;
_exptl_crystal_colour orange
_exptl_crystal_density_diffrn 2.567
_exptl_crystal_description block
_exptl_crystal_F_000 1232
_exptl_crystal_size_max 0.200
_exptl_crystal_size_mid 0.150
_exptl_crystal_size_min 0.100
_refine_diff_density_max 0.714
_refine_diff_density_min -0.938
_refine_diff_density_rms 0.133
_refine_ls_extinction_method none
_refine_ls_goodness_of_fit_ref 1.015
_refine_ls_hydrogen_treatment constr
_refine_ls_matrix_type full
_refine_ls_number_parameters 175
_refine_ls_number_reflns 3805
_refine_ls_number_restraints 0
_refine_ls_restrained_S_all 1.015
_refine_ls_R_factor_all 0.0446
_refine_ls_R_factor_gt 0.0301
_refine_ls_shift/su_max 0.001
_refine_ls_shift/su_mean 0.000
_refine_ls_structure_factor_coef Fsqd
_refine_ls_weighting_details 'w=1/[\s^2^(Fo^2^)+(0.0235P)^2^] where P=(Fo^2^+2Fc^2^)/3'
_refine_ls_weighting_scheme calc
_refine_ls_wR_factor_gt 0.0551
_refine_ls_wR_factor_ref 0.0597
_reflns_Friedel_coverage 0.000
_reflns_number_gt 3055
_reflns_number_total 3805
_reflns_threshold_expression >2\s(I)
_cod_data_source_file c8ce01944d2.cif
_cod_data_source_block 9_a
_cod_depositor_comments 'Adding full bibliography for 7232009--7232019.cif.'
_cod_database_code 7232014
_shelx_shelxl_version_number 2017/1
_shelx_space_group_comment
;
The symmetry employed for this shelxl refinement is uniquely defined
by the following loop, which should always be used as a source of
symmetry information in preference to the above space-group names.
They are only intended as comments.
;
_shelx_estimated_absorpt_t_min 0.173
_shelx_estimated_absorpt_t_max 0.345

loop_
_space_group_symop_operation_xyz
'x, y, z'
'-x, y+1/2, -z+1/2'
'-x, -y, -z'
'x, -y-1/2, z-1/2'

loop_
_atom_site_label
_atom_site_type_symbol
_atom_site_fract_x
_atom_site_fract_y
_atom_site_fract_z
_atom_site_U_iso_or_equiv
_atom_site_adp_type
_atom_site_occupancy
_atom_site_site_symmetry_order
_atom_site_calc_flag
_atom_site_refinement_flags_posn
_atom_site_refinement_flags_adp
_atom_site_refinement_flags_occupancy
C1 C 0.7282(4) 0.4018(3) 0.7746(3) 0.0253(10) Uani 1 1 d . . .
H1 H 0.813328 0.427434 0.818367 0.030 Uiso 1 1 calc R U .
N1 N 0.5849(3) 0.4374(2) 0.7661(2) 0.0170(7) Uani 1 1 d . . .
C2 C 0.7506(5) 0.3276(3) 0.7194(3) 0.0342(11) Uani 1 1 d . . .
H2 H 0.851664 0.301744 0.725290 0.041 Uiso 1 1 calc R U .
C3 C 0.6275(6) 0.2908(3) 0.6559(3) 0.0342(11) Uani 1 1 d . . .
H3 H 0.642860 0.239530 0.617999 0.041 Uiso 1 1 calc R U .
C4 C 0.4822(5) 0.3288(3) 0.6477(3) 0.0283(10) Uani 1 1 d . . .
H4 H 0.396140 0.304574 0.603437 0.034 Uiso 1 1 calc R U .
C5 C 0.4631(4) 0.4017(3) 0.7038(3) 0.0203(9) Uani 1 1 d . . .
H5 H 0.362429 0.427854 0.699194 0.024 Uiso 1 1 calc R U .
C6 C 0.7409(5) 0.6382(3) 0.7757(3) 0.0258(9) Uani 1 1 d . . .
H6 H 0.820735 0.615572 0.826019 0.031 Uiso 1 1 calc R U .
C7 C 0.7720(5) 0.7092(3) 0.7170(3) 0.0267(9) Uani 1 1 d . . .
H7 H 0.873368 0.734859 0.725727 0.032 Uiso 1 1 calc R U .
C8 C 0.6538(5) 0.7424(2) 0.6455(3) 0.0224(9) Uani 1 1 d . . .
C9 C 0.5061(5) 0.7066(3) 0.6309(3) 0.0221(9) Uani 1 1 d . . .
H9 H 0.425808 0.730442 0.581778 0.026 Uiso 1 1 calc R U .
C10 C 0.4771(4) 0.6349(3) 0.6893(3) 0.0208(9) Uani 1 1 d . . .
H10 H 0.375703 0.609207 0.679812 0.025 Uiso 1 1 calc R U .
C11 C 0.5608(5) 0.5199(3) 0.8215(3) 0.0249(9) Uani 1 1 d . . .
H11A H 0.631227 0.520147 0.887452 0.030 Uiso 1 1 calc R U .
H11B H 0.451610 0.522151 0.835184 0.030 Uiso 1 1 calc R U .
C12 C 0.5932(4) 0.5999(2) 0.7614(3) 0.0194(9) Uani 1 1 d . . .
Br1 Br 0.07509(4) 0.51062(3) 0.69290(3) 0.02872(12) Uani 1 1 d . . .
Br2 Br 0.28739(4) 0.49452(3) 0.47721(3) 0.02272(11) Uani 1 1 d . . .
Br3 Br 0.00507(5) 0.66755(3) 0.48873(3) 0.03334(12) Uani 1 1 d . . .
Br4 Br 1.000000 0.000000 0.500000 0.01919(13) Uani 1 2 d S . P
Br5 Br 0.79061(5) 0.10015(3) 0.54963(3) 0.03343(12) Uani 1 1 d . . .
Br6 Br 0.69724(6) 0.84254(3) 0.56892(3) 0.03767(13) Uani 1 1 d . . .
Sb1 Sb 0.000000 0.500000 0.500000 0.01742(9) Uani 1 2 d S . P

loop_
_atom_site_aniso_label
_atom_site_aniso_U_11
_atom_site_aniso_U_22
_atom_site_aniso_U_33
_atom_site_aniso_U_23
_atom_site_aniso_U_13
_atom_site_aniso_U_12
C1 0.0177(19) 0.036(3) 0.023(2) 0.0066(19) 0.0052(17) 0.0011(19)
N1 0.0205(16) 0.0186(18) 0.0130(15) 0.0026(14) 0.0062(13) -0.0013(14)
C2 0.035(2) 0.040(3) 0.031(2) 0.010(2) 0.018(2) 0.022(2)
C3 0.062(3) 0.020(2) 0.025(2) 0.0038(19) 0.020(2) 0.009(2)
C4 0.046(3) 0.020(2) 0.019(2) 0.0009(18) 0.004(2) -0.006(2)
C5 0.022(2) 0.019(2) 0.0198(19) 0.0061(17) 0.0051(17) -0.0005(17)
C6 0.026(2) 0.030(3) 0.020(2) -0.0036(19) 0.0003(18) 0.002(2)
C7 0.023(2) 0.026(2) 0.032(2) -0.002(2) 0.0056(18) -0.0057(19)
C8 0.034(2) 0.017(2) 0.0186(19) -0.0021(17) 0.0114(18) -0.0017(19)
C9 0.028(2) 0.021(2) 0.0173(19) -0.0008(17) 0.0025(17) 0.0034(19)
C10 0.022(2) 0.020(2) 0.0203(19) -0.0084(17) 0.0033(17) -0.0056(18)
C11 0.036(2) 0.022(2) 0.019(2) -0.0036(17) 0.0096(18) 0.0017(19)
C12 0.029(2) 0.016(2) 0.0146(18) -0.0055(16) 0.0073(17) 0.0005(18)
Br1 0.01580(18) 0.0562(3) 0.01420(18) -0.00198(19) 0.00250(15) 0.00057(19)
Br2 0.01299(17) 0.0388(3) 0.01678(19) 0.00104(18) 0.00361(15) 0.00122(17)
Br3 0.0392(3) 0.0258(3) 0.0393(3) 0.0008(2) 0.0197(2) 0.0018(2)
Br4 0.0201(3) 0.0196(3) 0.0172(3) -0.0010(2) 0.0009(2) -0.0007(2)
Br5 0.0366(2) 0.0365(3) 0.0284(2) -0.0016(2) 0.00891(19) 0.0147(2)
Br6 0.0595(3) 0.0237(3) 0.0345(3) 0.0057(2) 0.0222(2) -0.0031(2)
Sb1 0.01266(17) 0.0262(2) 0.01362(17) 0.00016(16) 0.00272(14) 0.00061(15)

loop_
_atom_type_symbol
_atom_type_description
_atom_type_scat_dispersion_real
_atom_type_scat_dispersion_imag
_atom_type_scat_source
C C 0.0033 0.0016 'International Tables Vol C Tables 4.2.6.8 and 6.1.1.4'
N N 0.0061 0.0033 'International Tables Vol C Tables 4.2.6.8 and 6.1.1.4'
Br Br -0.2901 2.4595 'International Tables Vol C Tables 4.2.6.8 and 6.1.1.4'
Sb Sb -0.5866 1.5461 'International Tables Vol C Tables 4.2.6.8 and 6.1.1.4'
H H 0.0000 0.0000 'International Tables Vol C Tables 4.2.6.8 and 6.1.1.4'

loop_
_geom_angle_atom_site_label_1
_geom_angle_atom_site_label_2
_geom_angle_atom_site_label_3
_geom_angle
_geom_angle_site_symmetry_1
_geom_angle_site_symmetry_3
N1 C1 C2 119.3(4) . .
N1 C1 H1 120.3 . .
C2 C1 H1 120.3 . .
C1 N1 C5 120.9(3) . .
C1 N1 C11 119.8(3) . .
C5 N1 C11 119.3(3) . .
C3 C2 C1 120.2(4) . .
C3 C2 H2 119.9 . .
C1 C2 H2 119.9 . .
C4 C3 C2 119.5(4) . .
C4 C3 H3 120.3 . .
C2 C3 H3 120.3 . .
C5 C4 C3 119.0(4) . .
C5 C4 H4 120.5 . .
C3 C4 H4 120.5 . .
N1 C5 C4 121.0(4) . .
N1 C5 H5 119.5 . .
C4 C5 H5 119.5 . .
C7 C6 C12 120.2(4) . .
C7 C6 H6 119.9 . .
C12 C6 H6 119.9 . .
C8 C7 C6 119.2(4) . .
C8 C7 H7 120.4 . .
C6 C7 H7 120.4 . .
C9 C8 C7 121.7(4) . .
C9 C8 Br6 119.8(3) . .
C7 C8 Br6 118.5(3) . .
C8 C9 C10 118.5(4) . .
C8 C9 H9 120.8 . .
C10 C9 H9 120.8 . .
C12 C10 C9 121.2(3) . .
C12 C10 H10 119.4 . .
C9 C10 H10 119.4 . .
N1 C11 C12 111.3(3) . .
N1 C11 H11A 109.4 . .
C12 C11 H11A 109.4 . .
N1 C11 H11B 109.4 . .
C12 C11 H11B 109.4 . .
H11A C11 H11B 108.0 . .
C10 C12 C6 119.2(4) . .
C10 C12 C11 120.3(3) . .
C6 C12 C11 120.4(4) . .
Br5 Br4 Br5 180.0 3_756 .
Br3 Sb1 Br3 180.000(19) 3_566 .
Br3 Sb1 Br2 89.975(13) 3_566 3_566
Br3 Sb1 Br2 90.025(13) . 3_566
Br3 Sb1 Br2 90.026(13) 3_566 .
Br3 Sb1 Br2 89.975(13) . .
Br2 Sb1 Br2 180.0 3_566 .
Br3 Sb1 Br1 89.572(14) 3_566 3_566
Br3 Sb1 Br1 90.428(14) . 3_566
Br2 Sb1 Br1 91.241(12) 3_566 3_566
Br2 Sb1 Br1 88.760(12) . 3_566
Br3 Sb1 Br1 90.429(14) 3_566 .
Br3 Sb1 Br1 89.571(14) . .
Br2 Sb1 Br1 88.759(12) 3_566 .
Br2 Sb1 Br1 91.241(12) . .
Br1 Sb1 Br1 179.999(16) 3_566 .

loop_
_geom_bond_atom_site_label_1
_geom_bond_atom_site_label_2
_geom_bond_distance
_geom_bond_site_symmetry_2
C1 N1 1.341(5) .
C1 C2 1.376(6) .
C1 H1 0.9500 .
N1 C5 1.351(5) .
N1 C11 1.487(5) .
C2 C3 1.373(6) .
C2 H2 0.9500 .
C3 C4 1.371(6) .
C3 H3 0.9500 .
C4 C5 1.362(5) .
C4 H4 0.9500 .
C5 H5 0.9500 .
C6 C7 1.385(5) .
C6 C12 1.389(5) .
C6 H6 0.9500 .
C7 C8 1.382(6) .
C7 H7 0.9500 .
C8 C9 1.374(5) .
C8 Br6 1.902(4) .
C9 C10 1.386(5) .
C9 H9 0.9500 .
C10 C12 1.385(5) .
C10 H10 0.9500 .
C11 C12 1.506(5) .
C11 H11A 0.9900 .
C11 H11B 0.9900 .
Br1 Sb1 2.5622(4) .
Br2 Sb1 2.5516(4) .
Br3 Sb1 2.5501(5) .
Br4 Br5 2.5304(4) 3_756
Br4 Br5 2.5304(4) .
